data_7152936
loop_
_publ_author_name
'Jouffroy, Matthieu'
'Armspach, Dominique'
'Matt, Dominique'
'Toupet, Lo\"ic'

_publ_section_title
;
 Regioselective di- and tetra-functionalisation of \g-cyclodextrin using
 capping methodology.
;
_journal_issue 22
_journal_name_full 'Organic &amp; biomolecular chemistry'
_journal_page_first 3699
_journal_page_last 3705
_journal_paper_doi 10.1039/c3ob40234g
_journal_volume 11
_journal_year 2013
_chemical_absolute_configuration rm
_chemical_formula_sum 'C70.5 H130 O42'
_chemical_formula_weight 1649.74
_chemical_name_systematic
;
?
;
_space_group_IT_number 19
_symmetry_cell_setting orthorhombic
_symmetry_space_group_name_Hall 'P 2ac 2ab'
_symmetry_space_group_name_H-M 'P 21 21 21'
_atom_sites_solution_hydrogens geom
_atom_sites_solution_primary direct
_atom_sites_solution_secondary difmap
_audit_creation_method SHELXL-97
_cell_angle_alpha 90.00
_cell_angle_beta 90.00
_cell_angle_gamma 90.00
_cell_formula_units_Z 4
_cell_length_a 15.4853(8)
_cell_length_b 23.2543(10)
_cell_length_c 27.7178(10)
_cell_measurement_reflns_used 11122
_cell_measurement_temperature 100(2)
_cell_measurement_theta_max 27.1
_cell_measurement_theta_min 2.0
_cell_volume 9981.2(8)
_computing_cell_refinement 'CrysAlis RED, Oxford Diffraction Ltd.,Version 1.171.35.11'
_computing_data_collection 'CrysAlis CCD, Oxford Diffraction Ltd.,Version 1.171.35.11'
_computing_data_reduction 'CrysAlis RED, Oxford Diffraction Ltd.,Version 1.171.35.11'
_computing_molecular_graphics 'MERCURY 2.4.5(CCDC, 2011)'
_computing_publication_material 'WINGX (Farrugia, 1999)'
_computing_structure_refinement 'SHELXL-97 (Sheldrick, 1997)'
_computing_structure_solution 'SIR-97_(Altomare & al., 1999)'
_diffrn_ambient_temperature 100(2)
_diffrn_detector_area_resol_mean 19.64
_diffrn_measured_fraction_theta_full 0.990
_diffrn_measured_fraction_theta_max 0.990
_diffrn_measurement_device_type 'CCD Saphire 3 Xcalibur'
_diffrn_measurement_method 'omega scan'
_diffrn_radiation_monochromator graphite
_diffrn_radiation_source 'fine-focus sealed tube'
_diffrn_radiation_type MoK\a
_diffrn_radiation_wavelength 0.71073
_diffrn_reflns_av_R_equivalents 0.1163
_diffrn_reflns_av_sigmaI/netI 0.4060
_diffrn_reflns_limit_h_max 19
_diffrn_reflns_limit_h_min -19
_diffrn_reflns_limit_k_max 29
_diffrn_reflns_limit_k_min -27
_diffrn_reflns_limit_l_max 35
_diffrn_reflns_limit_l_min -34
_diffrn_reflns_number 54037
_diffrn_reflns_theta_full 27.00
_diffrn_reflns_theta_max 27.00
_diffrn_reflns_theta_min 2.63
_exptl_absorpt_coefficient_mu 0.090
_exptl_absorpt_correction_type none
_exptl_crystal_colour colorless
_exptl_crystal_density_diffrn 1.098
_exptl_crystal_density_method 'not measured'
_exptl_crystal_description prism
_exptl_crystal_F_000 3556
_exptl_crystal_size_max 0.319
_exptl_crystal_size_mid 0.245
_exptl_crystal_size_min 0.074
_refine_diff_density_max 0.409
_refine_diff_density_min -0.442
_refine_diff_density_rms 0.067
_refine_ls_abs_structure_details 'Flack H D (1983), Acta Cryst. A39, 876-881'
_refine_ls_abs_structure_Flack -0.5(13)
_refine_ls_extinction_method none
_refine_ls_goodness_of_fit_ref 0.691
_refine_ls_hydrogen_treatment constr
_refine_ls_matrix_type full
_refine_ls_number_parameters 982
_refine_ls_number_reflns 20853
_refine_ls_number_restraints 8
_refine_ls_restrained_S_all 0.692
_refine_ls_R_factor_all 0.2359
_refine_ls_R_factor_gt 0.0700
_refine_ls_shift/su_max 0.038
_refine_ls_shift/su_mean 0.002
_refine_ls_structure_factor_coef Fsqd
_refine_ls_weighting_details 'calc w=1/[\s^2^(Fo^2^)+(0.1056P)^2^+0.0000P] where P=(Fo^2^+2Fc^2^)/3'
_refine_ls_weighting_scheme calc
_refine_ls_wR_factor_gt 0.1668
_refine_ls_wR_factor_ref 0.2129
_reflns_number_gt 5983
_reflns_number_total 20853
_reflns_threshold_expression >2sigma(I)
_cod_data_source_file c3ob40234g.txt
_cod_data_source_block mj85
_cod_depositor_comments
;
The following automatic conversions were performed:

'_symmetry_cell_setting' value 'Orthorhombic' changed to
'orthorhombic' according to
/home/saulius/struct/CIF-dictionaries/cif_core.dic dictionary named
'cif_core.dic' version 2.4.2 from 2011-04-26.

Automatic conversion script
Id: cif_fix_values 1891 2012-01-12 08:04:46Z andrius 
;
_cod_original_sg_symbol_H-M P212121
_cod_original_formula_sum 'C70.50 H130 O42'
_cod_database_code 7152936

loop_
_symmetry_equiv_pos_as_xyz
'x, y, z'
'-x+1/2, -y, z+1/2'
'x+1/2, -y+1/2, -z'
'-x, y+1/2, -z+1/2'

loop_
_atom_site_label
_atom_site_type_symbol
_atom_site_fract_x
_atom_site_fract_y
_atom_site_fract_z
_atom_site_U_iso_or_equiv
_atom_site_adp_type
_atom_site_occupancy
_atom_site_symmetry_multiplicity
_atom_site_calc_flag
_atom_site_refinement_flags
C81 C 0.5154(15) 0.8231(13) 0.7087(8) 0.158(13) Uani 0.50 1 d PD
H81A H 0.5670 0.8474 0.7105 0.237 Uiso 0.50 1 calc PR
H81B H 0.4769 0.8375 0.6834 0.237 Uiso 0.50 1 calc PR
H81C H 0.5325 0.7835 0.7012 0.237 Uiso 0.50 1 calc PR
C82 C 0.4698(18) 0.8243(18) 0.7557(8) 0.196(17) Uani 0.50 1 d PD
H82A H 0.4459 0.8628 0.7631 0.235 Uiso 0.50 1 calc PR
H82B H 0.5072 0.8114 0.7826 0.235 Uiso 0.50 1 calc PR
C83 C 0.401(2) 0.7821(14) 0.7446(7) 0.185(16) Uani 0.50 1 d PD
H83A H 0.4282 0.7455 0.7342 0.222 Uiso 0.50 1 calc PR
H83B H 0.3658 0.7967 0.7175 0.222 Uiso 0.50 1 calc PR
C84 C 0.3469(16) 0.7715(15) 0.7852(10) 0.190(15) Uani 0.50 1 d PD
H84A H 0.3854 0.7504 0.8076 0.228 Uiso 0.50 1 calc PR
H84B H 0.3401 0.8101 0.7997 0.228 Uiso 0.50 1 calc PR
C85 C 0.2655(11) 0.7457(8) 0.7935(6) 0.076(6) Uani 0.50 1 d PD
H85A H 0.2440 0.7570 0.8253 0.113 Uiso 0.50 1 calc PR
H85B H 0.2714 0.7037 0.7922 0.113 Uiso 0.50 1 calc PR
H85C H 0.2247 0.7583 0.7686 0.113 Uiso 0.50 1 calc PR
O81 O 0.8488(3) 0.7066(2) 0.89027(17) 0.0501(14) Uani 1 1 d .
H81D H 0.8863 0.7343 0.8937 0.075 Uiso 1 1 d .
H81E H 0.8346 0.6822 0.9135 0.075 Uiso 1 1 d .
O82 O 0.9605 0.7019 0.6115 0.068 Uani 1 1 d .
H82D H 0.9419 0.6840 0.6370 0.102 Uiso 1 1 d .
H82E H 0.9582 0.6791 0.5867 0.102 Uiso 1 1 d .
O2 O 0.1139 1.0007 0.7938 0.061 Uani 1 1 d .
O3 O 0.1849 0.9653 0.8830 0.066 Uani 1 1 d .
O4 O 0.1766 0.8460 0.9014 0.038 Uani 1 1 d .
O5 O -0.0013 0.8661 0.8157 0.031 Uani 1 1 d .
O6 O -0.0336 0.7945 0.8995 0.037 Uani 1 1 d .
H6 H -0.0556 0.7640 0.9101 0.056 Uiso 1 1 calc R
O12 O 0.1398(3) 0.8970(2) 0.99416(16) 0.0418(13) Uani 1 1 d .
O13 O 0.3032(3) 0.8710(2) 1.03732(14) 0.0329(11) Uani 1 1 d .
O14 O 0.4145(3) 0.81803(18) 0.96959(15) 0.0312(11) Uani 1 1 d .
O15 O 0.2031(2) 0.75923(18) 0.93910(14) 0.0297(11) Uani 1 1 d .
O16 O 0.3270(3) 0.6747(2) 0.9729(2) 0.0633(16) Uani 1 1 d .
H16 H 0.2755 0.6717 0.9822 0.095 Uiso 1 1 calc R
O22 O 0.5122(3) 0.8654(2) 1.04304(17) 0.0482(14) Uani 1 1 d .
O23 O 0.6775(3) 0.88307(19) 0.99569(15) 0.0334(12) Uani 1 1 d .
O24 O 0.6704(3) 0.85319(18) 0.89487(14) 0.0308(11) Uani 1 1 d .
O25 O 0.5227(3) 0.74921(18) 0.95352(15) 0.0316(11) Uani 1 1 d .
O26 O 0.6489(3) 0.70031(19) 0.89467(15) 0.0371(12) Uani 1 1 d .
O32 O 0.7946(3) 0.94019(19) 0.90743(15) 0.0374(12) Uani 1 1 d .
O33 O 0.8309(3) 0.96906(19) 0.80942(16) 0.0404(12) Uani 1 1 d .
O34 O 0.7416(3) 0.90069(18) 0.73979(16) 0.0354(12) Uani 1 1 d .
O35 O 0.7651(3) 0.80325(18) 0.84427(15) 0.0338(12) Uani 1 1 d .
O36 O 0.6964(5) 0.7288(3) 0.7735(2) 0.124(3) Uani 1 1 d .
O42 O 0.7396(3) 1.0128(2) 0.70068(16) 0.0457(13) Uani 1 1 d .
O43 O 0.6970(3) 0.9927(2) 0.60183(17) 0.0547(14) Uani 1 1 d .
O44 O 0.6578(3) 0.8711(2) 0.58418(17) 0.0465(13) Uani 1 1 d .
O45 O 0.8294(3) 0.87040(19) 0.67760(16) 0.0369(12) Uani 1 1 d .
O46 O 0.8572(3) 0.7983(2) 0.59442(17) 0.0579(15) Uani 1 1 d .
H46 H 0.8750 0.7660 0.5851 0.087 Uiso 1 1 calc R
O52 O 0.6721(3) 0.9135(2) 0.48871(17) 0.0444(13) Uani 1 1 d .
O53 O 0.5051(3) 0.8842(2) 0.45764(17) 0.0406(13) Uani 1 1 d .
O54 O 0.4063(3) 0.82294(17) 0.52733(14) 0.0282(11) Uani 1 1 d .
O55 O 0.6318(3) 0.7806(2) 0.55347(17) 0.0435(13) Uani 1 1 d .
O56 O 0.5054(4) 0.6865(2) 0.5289(2) 0.0786(19) Uani 1 1 d .
H56 H 0.5544 0.6846 0.5159 0.118 Uiso 1 1 calc R
O62 O 0.3100(3) 0.8556(2) 0.45037(15) 0.0424(13) Uani 1 1 d .
O63 O 0.1483(3) 0.87527(19) 0.49788(15) 0.0393(12) Uani 1 1 d .
O64 O 0.1541(3) 0.85080(18) 0.59881(14) 0.0330(11) Uani 1 1 d .
O65 O 0.3102(3) 0.74943(18) 0.54508(15) 0.0340(12) Uani 1 1 d .
O66 O 0.2006(9) 0.7141(6) 0.6101(4) 0.282(10) Uani 1 1 d .
O72 O 0.0378(3) 0.9439(2) 0.58575(17) 0.0536(15) Uani 1 1 d .
O73 O 0.0116(3) 0.9715(2) 0.68355(16) 0.0500(14) Uani 1 1 d .
O74 O 0.0857(3) 0.89242(18) 0.75077(16) 0.0309(11) Uani 1 1 d .
O75 O 0.0487(3) 0.8033(2) 0.64384(15) 0.0341(12) Uani 1 1 d .
O76 O 0.0831(4) 0.7202(3) 0.7144(2) 0.0717(17) Uani 1 1 d .
C1 C 0.0313(5) 0.9123(3) 0.7880(2) 0.0335(18) Uani 1 1 d .
H1 H -0.0189 0.9323 0.7727 0.040 Uiso 1 1 calc R
C2 C 0.0762(5) 0.9551(3) 0.8204(2) 0.040(2) Uani 1 1 d .
H2 H 0.0325 0.9718 0.8429 0.048 Uiso 1 1 calc R
C3 C 0.1481(5) 0.9250(3) 0.8511(2) 0.044(2) Uani 1 1 d .
H3 H 0.1941 0.9106 0.8289 0.053 Uiso 1 1 calc R
C4 C 0.1080(4) 0.8740(3) 0.8769(2) 0.0306(17) Uani 1 1 d .
H4 H 0.0646 0.8880 0.9009 0.037 Uiso 1 1 calc R
C5 C 0.0642(4) 0.8362(3) 0.8407(2) 0.0268(17) Uani 1 1 d .
H5 H 0.1086 0.8242 0.8165 0.032 Uiso 1 1 calc R
C6 C 0.0229(4) 0.7813(3) 0.8609(2) 0.0323(18) Uani 1 1 d .
H6A H -0.0096 0.7616 0.8350 0.039 Uiso 1 1 calc R
H6B H 0.0687 0.7550 0.8724 0.039 Uiso 1 1 calc R
C7 C 0.0758(7) 1.0543(3) 0.8010(3) 0.099(4) Uani 1 1 d .
H7A H 0.1056 1.0831 0.7813 0.149 Uiso 1 1 calc R
H7B H 0.0803 1.0649 0.8351 0.149 Uiso 1 1 calc R
H7C H 0.0149 1.0526 0.7917 0.149 Uiso 1 1 calc R
C8 C 0.2764(5) 0.9697(4) 0.8809(3) 0.077(3) Uani 1 1 d .
H8A H 0.2961 0.9985 0.9042 0.116 Uiso 1 1 calc R
H8B H 0.2940 0.9812 0.8484 0.116 Uiso 1 1 calc R
H8C H 0.3022 0.9323 0.8888 0.116 Uiso 1 1 calc R
C11 C 0.1567(4) 0.8125(3) 0.9424(2) 0.0274(16) Uani 1 1 d .
H11 H 0.0933 0.8045 0.9431 0.033 Uiso 1 1 calc R
C12 C 0.1827(4) 0.8418(3) 0.9882(2) 0.0315(17) Uani 1 1 d .
H12 H 0.1666 0.8165 1.0160 0.038 Uiso 1 1 calc R
C13 C 0.2771(4) 0.8531(3) 0.9904(2) 0.0278(16) Uani 1 1 d .
H13 H 0.2923 0.8837 0.9665 0.033 Uiso 1 1 calc R
C14 C 0.3287(4) 0.7983(2) 0.9789(2) 0.0228(15) Uani 1 1 d .
H14 H 0.3290 0.7725 1.0078 0.027 Uiso 1 1 calc R
C15 C 0.2934(4) 0.7652(3) 0.9353(2) 0.0292(17) Uani 1 1 d .
H15 H 0.3069 0.7874 0.9053 0.035 Uiso 1 1 calc R
C16 C 0.3299(5) 0.7065(3) 0.9305(3) 0.048(2) Uani 1 1 d .
H16A H 0.2976 0.6856 0.9051 0.057 Uiso 1 1 calc R
H16B H 0.3907 0.7096 0.9198 0.057 Uiso 1 1 calc R
C17 C 0.0514(4) 0.8922(3) 1.0117(3) 0.050(2) Uani 1 1 d .
H17A H 0.0255 0.9306 1.0138 0.075 Uiso 1 1 calc R
H17B H 0.0515 0.8744 1.0438 0.075 Uiso 1 1 calc R
H17C H 0.0177 0.8683 0.9895 0.075 Uiso 1 1 calc R
C18 C 0.3249(4) 0.9303(3) 1.0402(3) 0.046(2) Uani 1 1 d .
H18A H 0.3427 0.9396 1.0732 0.069 Uiso 1 1 calc R
H18B H 0.2746 0.9535 1.0314 0.069 Uiso 1 1 calc R
H18C H 0.3725 0.9386 1.0179 0.069 Uiso 1 1 calc R
C21 C 0.4826(4) 0.7847(3) 0.9889(2) 0.0292(17) Uani 1 1 d .
H21 H 0.4587 0.7595 1.0149 0.035 Uiso 1 1 calc R
C22 C 0.5527(4) 0.8241(3) 1.0113(2) 0.0321(18) Uani 1 1 d .
H22 H 0.5929 0.7998 1.0308 0.038 Uiso 1 1 calc R
C23 C 0.6070(4) 0.8582(3) 0.9731(2) 0.0339(18) Uani 1 1 d .
H23 H 0.5703 0.8893 0.9589 0.041 Uiso 1 1 calc R
C24 C 0.6354(4) 0.8175(3) 0.9329(2) 0.0314(17) Uani 1 1 d .
H24 H 0.6818 0.7915 0.9454 0.038 Uiso 1 1 calc R
C25 C 0.5606(4) 0.7809(3) 0.9139(2) 0.0306(17) Uani 1 1 d .
H25 H 0.5156 0.8073 0.9003 0.037 Uiso 1 1 calc R
C26 C 0.5825(4) 0.7368(3) 0.8764(2) 0.0316(18) Uani 1 1 d .
H26A H 0.5307 0.7138 0.8685 0.038 Uiso 1 1 calc R
H26B H 0.6025 0.7561 0.8466 0.038 Uiso 1 1 calc R
C27 C 0.5484(6) 0.8671(3) 1.0899(2) 0.062(3) Uani 1 1 d .
H27A H 0.5177 0.8958 1.1094 0.094 Uiso 1 1 calc R
H27B H 0.6095 0.8776 1.0877 0.094 Uiso 1 1 calc R
H27C H 0.5429 0.8292 1.1051 0.094 Uiso 1 1 calc R
C28 C 0.6702(4) 0.9420(3) 1.0014(3) 0.040(2) Uani 1 1 d .
H28A H 0.7219 0.9568 1.0176 0.061 Uiso 1 1 calc R
H28B H 0.6192 0.9507 1.0210 0.061 Uiso 1 1 calc R
H28C H 0.6644 0.9602 0.9697 0.061 Uiso 1 1 calc R
C29 C 0.6552(5) 0.6473(3) 0.8703(3) 0.058(2) Uani 1 1 d .
H29A H 0.7019 0.6245 0.8845 0.087 Uiso 1 1 calc R
H29B H 0.6674 0.6543 0.8361 0.087 Uiso 1 1 calc R
H29C H 0.6005 0.6264 0.8734 0.087 Uiso 1 1 calc R
C31 C 0.7570(4) 0.8414(3) 0.8827(2) 0.0332(18) Uani 1 1 d .
H31 H 0.7856 0.8238 0.9114 0.040 Uiso 1 1 calc R
C32 C 0.8030(5) 0.8977(3) 0.8714(2) 0.0331(17) Uani 1 1 d .
H32 H 0.8659 0.8888 0.8684 0.040 Uiso 1 1 calc R
C33 C 0.7744(4) 0.9234(3) 0.8239(2) 0.0296(17) Uani 1 1 d .
H33 H 0.7140 0.9383 0.8269 0.036 Uiso 1 1 calc R
C34 C 0.7786(4) 0.8766(3) 0.7831(2) 0.0352(19) Uani 1 1 d .
H34 H 0.8405 0.8666 0.7769 0.042 Uiso 1 1 calc R
C35 C 0.7308(5) 0.8227(3) 0.7986(2) 0.0371(19) Uani 1 1 d .
H35 H 0.6672 0.8297 0.8008 0.045 Uiso 1 1 calc R
C36 C 0.7517(6) 0.7736(3) 0.7624(2) 0.066(3) Uani 1 1 d .
H36A H 0.7422 0.7867 0.7288 0.080 Uiso 1 1 calc R
H36B H 0.8126 0.7613 0.7657 0.080 Uiso 1 1 calc R
C37 C 0.8631(5) 0.9417(4) 0.9412(3) 0.060(2) Uani 1 1 d .
H37A H 0.8520 0.9719 0.9650 0.090 Uiso 1 1 calc R
H37B H 0.9174 0.9497 0.9244 0.090 Uiso 1 1 calc R
H37C H 0.8672 0.9044 0.9576 0.090 Uiso 1 1 calc R
C38 C 0.7993(6) 1.0256(3) 0.8195(3) 0.073(3) Uani 1 1 d .
H38A H 0.8420 1.0541 0.8090 0.109 Uiso 1 1 calc R
H38B H 0.7893 1.0296 0.8542 0.109 Uiso 1 1 calc R
H38C H 0.7450 1.0318 0.8021 0.109 Uiso 1 1 calc R
C39 C 0.7085(12) 0.6827(5) 0.7383(5) 0.207(9) Uani 1 1 d .
H39A H 0.6708 0.6503 0.7464 0.311 Uiso 1 1 calc R
H39B H 0.7689 0.6700 0.7388 0.311 Uiso 1 1 calc R
H39C H 0.6941 0.6970 0.7060 0.311 Uiso 1 1 calc R
C41 C 0.8048(4) 0.9177(3) 0.7055(2) 0.0325(18) Uani 1 1 d .
H41 H 0.8567 0.9322 0.7232 0.039 Uiso 1 1 calc R
C42 C 0.7733(5) 0.9646(3) 0.6721(3) 0.044(2) Uani 1 1 d .
H42 H 0.8244 0.9791 0.6538 0.053 Uiso 1 1 calc R
C43 C 0.7060(4) 0.9458(3) 0.6355(2) 0.0366(18) Uani 1 1 d .
H43 H 0.6497 0.9400 0.6524 0.044 Uiso 1 1 calc R
C44 C 0.7312(4) 0.8902(3) 0.6107(2) 0.0396(19) Uani 1 1 d .
H44 H 0.7801 0.8976 0.5880 0.048 Uiso 1 1 calc R
C45 C 0.7593(5) 0.8474(3) 0.6485(2) 0.0393(19) Uani 1 1 d .
H45 H 0.7091 0.8390 0.6701 0.047 Uiso 1 1 calc R
C46 C 0.7940(6) 0.7908(3) 0.6289(3) 0.056(2) Uani 1 1 d .
H46A H 0.8180 0.7680 0.6559 0.068 Uiso 1 1 calc R
H46B H 0.7457 0.7687 0.6146 0.068 Uiso 1 1 calc R
C47 C 0.7812(8) 1.0636(4) 0.6918(4) 0.110(4) Uani 1 1 d .
H47A H 0.7566 1.0938 0.7122 0.165 Uiso 1 1 calc R
H47B H 0.7740 1.0740 0.6578 0.165 Uiso 1 1 calc R
H47C H 0.8428 1.0592 0.6990 0.165 Uiso 1 1 calc R
C48 C 0.6106(6) 1.0098(4) 0.5878(3) 0.082(3) Uani 1 1 d .
H48A H 0.6139 1.0417 0.5648 0.123 Uiso 1 1 calc R
H48B H 0.5783 1.0221 0.6165 0.123 Uiso 1 1 calc R
H48C H 0.5810 0.9772 0.5727 0.123 Uiso 1 1 calc R
C51 C 0.6726(4) 0.8343(3) 0.5455(2) 0.0325(18) Uani 1 1 d .
H51 H 0.7361 0.8283 0.5417 0.039 Uiso 1 1 calc R
C52 C 0.6367(4) 0.8598(3) 0.4998(3) 0.0313(17) Uani 1 1 d .
H52 H 0.6498 0.8329 0.4726 0.038 Uiso 1 1 calc R
C53 C 0.5385(5) 0.8662(3) 0.5036(2) 0.0350(18) Uani 1 1 d .
H53 H 0.5250 0.8963 0.5282 0.042 Uiso 1 1 calc R
C54 C 0.4963(4) 0.8115(3) 0.5181(2) 0.0339(18) Uani 1 1 d .
H54 H 0.4999 0.7843 0.4902 0.041 Uiso 1 1 calc R
C55 C 0.5409(5) 0.7838(3) 0.5606(2) 0.043(2) Uani 1 1 d .
H55 H 0.5298 0.8081 0.5897 0.051 Uiso 1 1 calc R
C56 C 0.5096(5) 0.7243(4) 0.5710(3) 0.056(2) Uani 1 1 d .
H56A H 0.5484 0.7066 0.5953 0.067 Uiso 1 1 calc R
H56B H 0.4513 0.7268 0.5855 0.067 Uiso 1 1 calc R
C57 C 0.7561(5) 0.9088(4) 0.4710(3) 0.060(2) Uani 1 1 d .
H57A H 0.7785 0.9472 0.4637 0.091 Uiso 1 1 calc R
H57B H 0.7559 0.8855 0.4416 0.091 Uiso 1 1 calc R
H57C H 0.7928 0.8905 0.4954 0.091 Uiso 1 1 calc R
C58 C 0.4656(5) 0.9392(3) 0.4572(3) 0.055(2) Uani 1 1 d .
H58A H 0.4455 0.9481 0.4245 0.083 Uiso 1 1 calc R
H58B H 0.5076 0.9683 0.4674 0.083 Uiso 1 1 calc R
H58C H 0.4163 0.9394 0.4794 0.083 Uiso 1 1 calc R
C61 C 0.3443(4) 0.7854(3) 0.5077(2) 0.0362(19) Uani 1 1 d .
H61 H 0.3727 0.7606 0.4829 0.043 Uiso 1 1 calc R
C62 C 0.2735(4) 0.8185(3) 0.4843(2) 0.0293(17) Uani 1 1 d .
H62 H 0.2335 0.7912 0.4676 0.035 Uiso 1 1 calc R
C63 C 0.2245(4) 0.8517(3) 0.5211(2) 0.0271(16) Uani 1 1 d .
H63 H 0.2612 0.8837 0.5338 0.032 Uiso 1 1 calc R
C64 C 0.1935(4) 0.8141(3) 0.5628(2) 0.0291(17) Uani 1 1 d .
H64 H 0.1495 0.7861 0.5506 0.035 Uiso 1 1 calc R
C65 C 0.2674(4) 0.7821(3) 0.5832(2) 0.0307(17) Uani 1 1 d .
H65 H 0.3100 0.8126 0.5920 0.037 Uiso 1 1 calc R
C66 C 0.2794(11) 0.7286(6) 0.6300(5) 0.265(14) Uani 1 1 d .
H66A H 0.3263 0.7004 0.6250 0.318 Uiso 1 1 calc R
H66B H 0.2774 0.7434 0.6635 0.318 Uiso 1 1 calc R
C67 C 0.2666(5) 0.8601(3) 0.4053(3) 0.060(2) Uani 1 1 d .
H67A H 0.2972 0.8875 0.3846 0.090 Uiso 1 1 calc R
H67B H 0.2074 0.8735 0.4106 0.090 Uiso 1 1 calc R
H67C H 0.2654 0.8223 0.3897 0.090 Uiso 1 1 calc R
C68 C 0.1563(5) 0.9368(3) 0.4917(3) 0.063(3) Uani 1 1 d .
H68A H 0.1045 0.9517 0.4758 0.094 Uiso 1 1 calc R
H68B H 0.2071 0.9452 0.4718 0.094 Uiso 1 1 calc R
H68C H 0.1629 0.9552 0.5233 0.094 Uiso 1 1 calc R
C69 C 0.1734(8) 0.6581(10) 0.6264(6) 0.294(15) Uani 1 1 d .
H69A H 0.1239 0.6453 0.6071 0.441 Uiso 1 1 calc R
H69B H 0.1568 0.6602 0.6604 0.441 Uiso 1 1 calc R
H69C H 0.2211 0.6308 0.6225 0.441 Uiso 1 1 calc R
C71 C 0.0642(4) 0.8448(3) 0.6076(2) 0.0341(19) Uani 1 1 d .
H71 H 0.0366 0.8309 0.5771 0.041 Uiso 1 1 calc R
C72 C 0.0229(4) 0.9014(3) 0.6207(2) 0.0355(19) Uani 1 1 d .
H72 H -0.0409 0.8953 0.6235 0.043 Uiso 1 1 calc R
C73 C 0.0566(5) 0.9226(3) 0.6694(2) 0.0351(18) Uani 1 1 d .
H73 H 0.1195 0.9317 0.6667 0.042 Uiso 1 1 calc R
C74 C 0.0431(4) 0.8762(3) 0.7073(2) 0.0300(17) Uani 1 1 d .
H74 H -0.0202 0.8728 0.7139 0.036 Uiso 1 1 calc R
C75 C 0.0762(4) 0.8188(3) 0.6911(2) 0.0230(16) Uani 1 1 d .
H75 H 0.1407 0.8191 0.6921 0.028 Uiso 1 1 calc R
C76 C 0.0433(5) 0.7717(3) 0.7233(2) 0.045(2) Uani 1 1 d .
H76A H 0.0530 0.7826 0.7574 0.054 Uiso 1 1 calc R
H76B H -0.0197 0.7672 0.7184 0.054 Uiso 1 1 calc R
C77 C -0.0290(5) 0.9443(4) 0.5515(3) 0.086(4) Uani 1 1 d .
H77A H -0.0173 0.9739 0.5272 0.129 Uiso 1 1 calc R
H77B H -0.0840 0.9526 0.5675 0.129 Uiso 1 1 calc R
H77C H -0.0323 0.9066 0.5358 0.129 Uiso 1 1 calc R
C78 C 0.0558(6) 1.0235(3) 0.6767(3) 0.064(3) Uani 1 1 d .
H78A H 0.0196 1.0556 0.6876 0.096 Uiso 1 1 calc R
H78B H 0.0693 1.0283 0.6424 0.096 Uiso 1 1 calc R
H78C H 0.1096 1.0230 0.6954 0.096 Uiso 1 1 calc R
C79 C 0.0570(8) 0.6723(5) 0.7451(4) 0.131(5) Uani 1 1 d .
H79A H 0.0895 0.6378 0.7360 0.196 Uiso 1 1 calc R
H79B H -0.0049 0.6651 0.7410 0.196 Uiso 1 1 calc R
H79C H 0.0689 0.6818 0.7789 0.196 Uiso 1 1 calc R

loop_
_atom_site_aniso_label
_atom_site_aniso_U_11
_atom_site_aniso_U_22
_atom_site_aniso_U_33
_atom_site_aniso_U_23
_atom_site_aniso_U_13
_atom_site_aniso_U_12
C81 0.092(19) 0.31(4) 0.075(18) 0.06(2) 0.018(15) 0.00(2)
C82 0.15(3) 0.36(6) 0.07(2) -0.02(3) -0.05(2) 0.02(3)
C83 0.28(5) 0.25(4) 0.023(13) -0.058(18) 0.04(2) -0.05(3)
C84 0.12(3) 0.33(5) 0.12(3) -0.02(3) -0.07(2) -0.02(3)
C85 0.056(12) 0.126(17) 0.044(11) -0.002(11) -0.003(10) 0.034(12)
O81 0.045(3) 0.044(3) 0.061(3) 0.007(3) 0.002(3) -0.019(3)
O82 0.065 0.078 0.062 -0.014 -0.012 0.015
O2 0.072 0.049 0.062 0.012 0.012 -0.010
O3 0.103 0.062 0.033 -0.015 0.006 -0.033
O4 0.024 0.058 0.033 0.005 0.000 -0.007
O5 0.030 0.042 0.021 -0.002 0.003 0.004
O6 0.035 0.043 0.034 0.011 0.009 0.000
O12 0.035(3) 0.050(3) 0.040(3) 0.005(2) -0.003(3) 0.007(3)
O13 0.024(3) 0.047(3) 0.028(3) -0.004(2) -0.008(2) -0.002(2)
O14 0.015(2) 0.041(3) 0.037(3) 0.014(2) -0.006(2) -0.002(2)
O15 0.014(2) 0.046(3) 0.029(3) -0.004(2) 0.006(2) -0.010(2)
O16 0.036(3) 0.065(4) 0.089(5) 0.004(3) 0.004(3) 0.001(3)
O22 0.027(3) 0.072(4) 0.046(3) -0.028(3) -0.012(3) 0.013(3)
O23 0.017(2) 0.046(3) 0.038(3) -0.018(2) -0.009(2) -0.010(2)
O24 0.027(3) 0.037(3) 0.028(3) 0.011(2) 0.004(2) -0.001(2)
O25 0.025(3) 0.038(3) 0.032(3) 0.002(2) 0.003(2) 0.004(2)
O26 0.038(3) 0.034(3) 0.040(3) -0.010(2) 0.001(2) 0.011(2)
O32 0.041(3) 0.043(3) 0.028(3) -0.008(2) -0.005(3) 0.000(2)
O33 0.042(3) 0.038(3) 0.041(3) 0.010(2) 0.008(3) -0.011(3)
O34 0.044(3) 0.029(3) 0.034(3) -0.002(2) 0.006(3) 0.002(2)
O35 0.041(3) 0.025(3) 0.035(3) -0.003(2) 0.012(2) 0.006(2)
O36 0.194(8) 0.082(5) 0.096(5) -0.044(4) 0.060(6) -0.059(6)
O42 0.057(3) 0.038(3) 0.043(3) -0.004(3) -0.001(3) 0.002(3)
O43 0.069(4) 0.048(3) 0.047(3) 0.009(3) -0.007(3) 0.019(3)
O44 0.027(3) 0.069(4) 0.043(3) -0.004(3) -0.005(3) 0.012(3)
O45 0.023(3) 0.042(3) 0.045(3) -0.003(3) 0.003(2) 0.000(2)
O46 0.049(3) 0.074(4) 0.052(3) -0.013(3) 0.009(3) 0.016(3)
O52 0.028(3) 0.054(3) 0.052(3) -0.018(3) -0.005(3) -0.001(3)
O53 0.033(3) 0.043(3) 0.046(3) 0.005(3) 0.002(3) -0.013(3)
O54 0.020(3) 0.032(3) 0.033(3) -0.003(2) 0.007(2) 0.000(2)
O55 0.022(3) 0.053(4) 0.056(3) 0.015(3) 0.011(3) 0.021(2)
O56 0.066(4) 0.057(4) 0.113(5) 0.005(4) 0.022(4) 0.010(3)
O62 0.052(3) 0.056(3) 0.019(3) 0.007(2) 0.002(3) -0.013(3)
O63 0.061(3) 0.027(3) 0.029(3) 0.005(2) 0.005(3) 0.006(3)
O64 0.028(3) 0.046(3) 0.025(3) -0.001(2) 0.000(2) 0.005(2)
O65 0.032(3) 0.036(3) 0.034(3) -0.004(2) 0.006(2) 0.007(2)
O66 0.311(16) 0.306(15) 0.228(11) 0.267(12) 0.202(11) 0.273(14)
O72 0.052(3) 0.075(4) 0.035(3) 0.021(3) 0.012(3) 0.038(3)
O73 0.068(4) 0.047(4) 0.035(3) 0.013(3) 0.019(3) 0.032(3)
O74 0.020(2) 0.041(3) 0.031(3) -0.001(2) 0.004(2) 0.007(2)
O75 0.030(3) 0.052(3) 0.020(3) 0.008(2) 0.001(2) -0.005(2)
O76 0.089(5) 0.054(4) 0.072(4) 0.023(3) 0.016(4) -0.004(4)
C1 0.047(5) 0.030(4) 0.023(4) 0.003(3) -0.011(4) 0.000(4)
C2 0.047(5) 0.046(5) 0.026(4) 0.008(4) 0.021(4) -0.011(4)
C3 0.050(5) 0.049(5) 0.033(4) -0.006(4) -0.001(4) -0.012(4)
C4 0.032(4) 0.032(4) 0.028(4) -0.002(3) 0.017(3) 0.006(3)
C5 0.018(4) 0.038(5) 0.025(4) 0.006(3) -0.003(3) 0.000(3)
C6 0.022(4) 0.044(5) 0.031(4) -0.004(4) -0.007(3) 0.003(3)
C7 0.189(11) 0.024(5) 0.085(7) 0.007(5) 0.048(8) 0.016(6)
C8 0.072(6) 0.083(7) 0.078(6) 0.005(5) -0.026(5) -0.051(5)
C11 0.021(4) 0.041(4) 0.021(4) 0.010(3) 0.007(3) 0.007(3)
C12 0.032(4) 0.038(4) 0.025(4) 0.005(3) 0.008(4) 0.005(3)
C13 0.022(4) 0.040(4) 0.021(4) 0.001(3) 0.006(3) -0.011(3)
C14 0.027(4) 0.010(3) 0.031(4) 0.003(3) 0.002(3) -0.011(3)
C15 0.010(3) 0.036(5) 0.042(4) 0.003(4) 0.005(3) 0.002(3)
C16 0.039(5) 0.057(6) 0.047(5) 0.003(5) 0.009(4) -0.005(4)
C17 0.023(4) 0.063(6) 0.062(5) 0.004(4) 0.013(4) 0.019(4)
C18 0.034(4) 0.036(5) 0.068(6) -0.014(4) -0.017(4) -0.003(4)
C21 0.025(4) 0.043(5) 0.019(4) 0.009(3) 0.003(3) 0.004(4)
C22 0.013(3) 0.036(4) 0.048(5) -0.003(4) -0.007(4) 0.017(3)
C23 0.040(5) 0.038(5) 0.024(4) -0.001(4) 0.006(4) 0.009(4)
C24 0.024(4) 0.041(5) 0.030(4) -0.001(4) -0.009(3) 0.001(3)
C25 0.024(4) 0.035(5) 0.032(4) -0.001(4) 0.004(3) -0.002(3)
C26 0.018(4) 0.053(5) 0.024(4) 0.004(4) -0.011(3) -0.020(4)
C27 0.096(7) 0.066(6) 0.025(4) -0.002(4) 0.004(5) 0.003(5)
C28 0.021(4) 0.030(4) 0.071(6) -0.022(4) -0.001(4) -0.014(3)
C29 0.060(6) 0.054(6) 0.059(5) -0.021(5) 0.019(5) 0.000(4)
C31 0.021(4) 0.044(5) 0.035(4) 0.004(4) -0.014(4) -0.004(4)
C32 0.040(4) 0.031(4) 0.029(4) -0.005(4) -0.006(4) 0.005(4)
C33 0.032(4) 0.025(4) 0.032(4) -0.004(3) -0.001(4) 0.007(3)
C34 0.014(4) 0.061(5) 0.030(4) -0.009(4) 0.003(3) 0.002(4)
C35 0.042(5) 0.047(5) 0.022(4) 0.005(4) -0.006(4) -0.018(4)
C36 0.143(8) 0.027(5) 0.030(4) 0.002(4) -0.009(5) -0.056(5)
C37 0.046(5) 0.087(7) 0.046(5) -0.010(5) -0.006(5) -0.021(5)
C38 0.114(8) 0.026(5) 0.078(6) -0.010(5) 0.019(6) 0.006(5)
C39 0.39(3) 0.087(10) 0.141(12) -0.027(9) 0.118(15) -0.091(13)
C41 0.025(4) 0.045(5) 0.028(4) -0.002(4) 0.014(4) -0.010(4)
C42 0.035(5) 0.057(6) 0.040(5) 0.009(4) -0.001(4) 0.008(4)
C43 0.029(4) 0.054(5) 0.026(4) 0.005(4) 0.002(4) 0.006(4)
C44 0.029(4) 0.053(5) 0.037(4) 0.006(4) 0.002(4) 0.010(4)
C45 0.037(5) 0.044(5) 0.037(4) 0.002(4) 0.006(4) 0.001(4)
C46 0.071(6) 0.052(6) 0.046(5) -0.019(4) 0.000(5) 0.007(5)
C47 0.173(12) 0.051(7) 0.105(8) -0.020(6) 0.055(8) -0.025(7)
C48 0.089(8) 0.082(7) 0.075(7) -0.001(6) -0.049(6) 0.016(6)
C51 0.019(4) 0.039(5) 0.040(5) -0.013(4) 0.022(4) -0.008(3)
C52 0.010(3) 0.033(4) 0.051(5) -0.004(4) 0.003(4) -0.008(3)
C53 0.056(5) 0.027(4) 0.022(4) -0.005(3) -0.011(4) -0.008(4)
C54 0.039(5) 0.026(4) 0.037(4) -0.008(4) 0.008(4) -0.007(4)
C55 0.056(5) 0.038(5) 0.035(5) 0.008(4) 0.018(4) 0.012(4)
C56 0.034(5) 0.077(7) 0.057(6) 0.037(5) 0.018(4) 0.028(5)
C57 0.037(5) 0.075(6) 0.069(6) 0.001(5) 0.008(5) -0.016(4)
C58 0.080(6) 0.027(5) 0.059(6) 0.016(4) -0.024(5) -0.014(4)
C61 0.035(4) 0.053(5) 0.020(4) -0.008(4) 0.015(4) -0.014(4)
C62 0.027(4) 0.040(4) 0.021(4) 0.001(4) 0.002(3) -0.008(3)
C63 0.024(4) 0.028(4) 0.029(4) 0.012(3) -0.005(3) -0.001(3)
C64 0.017(4) 0.038(4) 0.032(4) -0.014(4) 0.011(3) 0.005(3)
C65 0.020(4) 0.032(4) 0.041(4) 0.003(4) 0.002(4) -0.008(3)
C66 0.37(2) 0.206(15) 0.215(15) -0.219(14) 0.268(16) -0.296(17)
C67 0.064(6) 0.071(6) 0.045(5) 0.013(5) 0.012(5) -0.013(5)
C68 0.061(6) 0.073(7) 0.054(5) 0.020(5) 0.035(5) 0.005(5)
C69 0.072(9) 0.58(4) 0.232(18) -0.34(2) -0.025(12) 0.022(17)
C71 0.013(4) 0.070(6) 0.020(4) 0.010(4) -0.008(3) 0.004(4)
C72 0.023(4) 0.056(5) 0.028(4) 0.021(4) 0.016(3) 0.025(4)
C73 0.036(4) 0.036(5) 0.033(4) 0.009(4) 0.004(4) 0.011(4)
C74 0.023(4) 0.037(4) 0.031(4) 0.008(4) 0.001(4) 0.006(3)
C75 0.013(3) 0.041(4) 0.015(4) 0.015(3) -0.008(3) -0.007(3)
C76 0.079(6) 0.020(4) 0.037(4) 0.003(4) 0.004(4) -0.005(4)
C77 0.045(5) 0.156(10) 0.057(6) 0.045(6) 0.022(5) 0.075(6)
C78 0.110(8) 0.031(5) 0.052(5) 0.005(4) 0.025(6) 0.027(5)
C79 0.204(14) 0.078(9) 0.110(9) 0.002(7) 0.031(10) -0.013(8)

loop_
_atom_type_symbol
_atom_type_description
_atom_type_scat_dispersion_real
_atom_type_scat_dispersion_imag
_atom_type_scat_source
C C 0.0033 0.0016 'International Tables Vol C Tables 4.2.6.8 and 6.1.1.4'
H H 0.0000 0.0000 'International Tables Vol C Tables 4.2.6.8 and 6.1.1.4'
O O 0.0106 0.0060 'International Tables Vol C Tables 4.2.6.8 and 6.1.1.4'

loop_
_geom_angle_atom_site_label_1
_geom_angle_atom_site_label_2
_geom_angle_atom_site_label_3
_geom_angle
C82 C81 H81A 109.5
C82 C81 H81B 109.5
H81A C81 H81B 109.5
C82 C81 H81C 109.5
H81A C81 H81C 109.5
H81B C81 H81C 109.5
C81 C82 C83 98(2)
C81 C82 H82A 112.1
C83 C82 H82A 112.1
C81 C82 H82B 112.1
C83 C82 H82B 112.1
H82A C82 H82B 109.7
C82 C83 C84 112(2)
C82 C83 H83A 109.2
C84 C83 H83A 109.2
C82 C83 H83B 109.2
C84 C83 H83B 109.3
H83A C83 H83B 107.9
C85 C84 C83 137(3)
C85 C84 H84A 103.0
C83 C84 H84A 103.0
C85 C84 H84B 103.0
C83 C84 H84B 103.0
H84A C84 H84B 105.1
C84 C85 H85A 109.5
C84 C85 H85B 109.5
H85A C85 H85B 109.5
C84 C85 H85C 109.5
H85A C85 H85C 109.5
H85B C85 H85C 109.5
H81D O81 H81E 124.1
H82D O82 H82E 109.5
C7 O2 C2 114.9(5)
C3 O3 C8 115.3(5)
C4 O4 C11 118.3(4)
C1 O5 C5 112.6(4)
C6 O6 H6 109.5
C12 O12 C17 113.5(5)
C18 O13 C13 113.7(5)
C21 O14 C14 116.7(5)
C15 O15 C11 114.6(5)
C16 O16 H16 109.5
C27 O22 C22 113.9(5)
C28 O23 C23 113.6(5)
C31 O24 C24 114.8(5)
C21 O25 C25 113.8(5)
C29 O26 C26 113.6(5)
C32 O32 C37 114.6(5)
C38 O33 C33 114.6(5)
C41 O34 C34 113.1(5)
C31 O35 C35 115.9(5)
C36 O36 C39 108.8(7)
C47 O42 C42 113.2(6)
C43 O43 C48 118.1(6)
C51 O44 C44 117.2(5)
C41 O45 C45 113.1(5)
C46 O46 H46 109.5
C52 O52 C57 111.9(5)
C53 O53 C58 115.2(5)
C61 O54 C54 118.5(5)
C51 O55 C55 114.6(5)
C56 O56 H56 109.5
C62 O62 C67 116.5(5)
C68 O63 C63 110.9(5)
C71 O64 C64 118.3(5)
C61 O65 C65 112.8(5)
C69 O66 C66 110.8(11)
C72 O72 C77 110.5(6)
C73 O73 C78 114.9(6)
C1 O74 C74 115.5(5)
C71 O75 C75 115.4(5)
C76 O76 C79 116.0(7)
O74 C1 O5 111.2(5)
O74 C1 C2 112.1(6)
O5 C1 C2 110.1(5)
O74 C1 H1 107.8
O5 C1 H1 107.8
C2 C1 H1 107.8
O2 C2 C1 112.0(5)
O2 C2 C3 109.0(5)
C1 C2 C3 110.8(6)
O2 C2 H2 108.3
C1 C2 H2 108.3
C3 C2 H2 108.3
O3 C3 C4 113.0(5)
O3 C3 C2 109.3(5)
C4 C3 C2 108.4(6)
O3 C3 H3 108.7
C4 C3 H3 108.7
C2 C3 H3 108.7
O4 C4 C5 112.9(5)
O4 C4 C3 106.1(5)
C5 C4 C3 109.2(5)
O4 C4 H4 109.5
C5 C4 H4 109.5
C3 C4 H4 109.5
O5 C5 C4 111.4(5)
O5 C5 C6 106.9(5)
C4 C5 C6 115.6(5)
O5 C5 H5 107.5
C4 C5 H5 107.5
C6 C5 H5 107.5
O6 C6 C5 110.8(5)
O6 C6 H6A 109.5
C5 C6 H6A 109.5
O6 C6 H6B 109.5
C5 C6 H6B 109.5
H6A C6 H6B 108.1
O2 C7 H7A 109.5
O2 C7 H7B 109.5
H7A C7 H7B 109.5
O2 C7 H7C 109.5
H7A C7 H7C 109.5
H7B C7 H7C 109.5
O3 C8 H8A 109.5
O3 C8 H8B 109.5
H8A C8 H8B 109.5
O3 C8 H8C 109.5
H8A C8 H8C 109.5
H8B C8 H8C 109.5
O4 C11 O15 108.4(4)
O4 C11 C12 111.9(5)
O15 C11 C12 108.2(5)
O4 C11 H11 109.4
O15 C11 H11 109.4
C12 C11 H11 109.4
O12 C12 C13 106.8(5)
O12 C12 C11 112.1(5)
C13 C12 C11 112.2(5)
O12 C12 H12 108.5
C13 C12 H12 108.5
C11 C12 H12 108.5
O13 C13 C12 111.6(5)
O13 C13 C14 106.5(5)
C12 C13 C14 110.9(5)
O13 C13 H13 109.3
C12 C13 H13 109.3
C14 C13 H13 109.3
O14 C14 C13 104.7(4)
O14 C14 C15 110.6(5)
C13 C14 C15 113.2(5)
O14 C14 H14 109.4
C13 C14 H14 109.4
C15 C14 H14 109.4
O15 C15 C16 107.1(5)
O15 C15 C14 110.2(5)
C16 C15 C14 113.3(5)
O15 C15 H15 108.7
C16 C15 H15 108.7
C14 C15 H15 108.7
O16 C16 C15 113.7(6)
O16 C16 H16A 108.8
C15 C16 H16A 108.8
O16 C16 H16B 108.8
C15 C16 H16B 108.8
H16A C16 H16B 107.7
O12 C17 H17A 109.5
O12 C17 H17B 109.5
H17A C17 H17B 109.5
O12 C17 H17C 109.5
H17A C17 H17C 109.5
H17B C17 H17C 109.5
O13 C18 H18A 109.5
O13 C18 H18B 109.5
H18A C18 H18B 109.5
O13 C18 H18C 109.5
H18A C18 H18C 109.5
H18B C18 H18C 109.5
O14 C21 O25 112.5(5)
O14 C21 C22 110.5(5)
O25 C21 C22 108.3(5)
O14 C21 H21 108.5
O25 C21 H21 108.5
C22 C21 H21 108.5
O22 C22 C23 108.0(5)
O22 C22 C21 109.5(5)
C23 C22 C21 113.7(5)
O22 C22 H22 108.5
C23 C22 H22 108.5
C21 C22 H22 108.5
O23 C23 C24 111.2(5)
O23 C23 C22 109.1(5)
C24 C23 C22 109.4(5)
O23 C23 H23 109.0
C24 C23 H23 109.0
C22 C23 H23 109.0
O24 C24 C25 110.5(5)
O24 C24 C23 106.4(5)
C25 C24 C23 112.3(5)
O24 C24 H24 109.2
C25 C24 H24 109.2
C23 C24 H24 109.2
O25 C25 C24 109.1(5)
O25 C25 C26 105.6(5)
C24 C25 C26 116.6(5)
O25 C25 H25 108.4
C24 C25 H25 108.4
C26 C25 H25 108.4
O26 C26 C25 109.0(5)
O26 C26 H26A 109.9
C25 C26 H26A 109.9
O26 C26 H26B 109.9
C25 C26 H26B 109.9
H26A C26 H26B 108.3
O22 C27 H27A 109.5
O22 C27 H27B 109.5
H27A C27 H27B 109.5
O22 C27 H27C 109.5
H27A C27 H27C 109.5
H27B C27 H27C 109.5
O23 C28 H28A 109.5
O23 C28 H28B 109.5
H28A C28 H28B 109.5
O23 C28 H28C 109.5
H28A C28 H28C 109.5
H28B C28 H28C 109.5
O26 C29 H29A 109.5
O26 C29 H29B 109.5
H29A C29 H29B 109.5
O26 C29 H29C 109.5
H29A C29 H29C 109.5
H29B C29 H29C 109.5
O35 C31 O24 113.1(5)
O35 C31 C32 110.5(5)
O24 C31 C32 109.1(5)
O35 C31 H31 108.0
O24 C31 H31 108.0
C32 C31 H31 108.0
O32 C32 C31 114.4(6)
O32 C32 C33 108.2(5)
C31 C32 C33 112.5(5)
O32 C32 H32 107.1
C31 C32 H32 107.1
C33 C32 H32 107.1
O33 C33 C32 111.0(5)
O33 C33 C34 106.6(5)
C32 C33 C34 109.9(5)
O33 C33 H33 109.8
C32 C33 H33 109.8
C34 C33 H33 109.8
O34 C34 C35 111.2(5)
O34 C34 C33 108.3(5)
C35 C34 C33 110.3(5)
O34 C34 H34 109.0
C35 C34 H34 109.0
C33 C34 H34 109.0
O35 C35 C36 105.0(5)
O35 C35 C34 109.1(5)
C36 C35 C34 108.7(5)
O35 C35 H35 111.3
C36 C35 H35 111.3
C34 C35 H35 111.3
O36 C36 C35 106.2(7)
O36 C36 H36A 110.5
C35 C36 H36A 110.5
O36 C36 H36B 110.5
C35 C36 H36B 110.5
H36A C36 H36B 108.7
O32 C37 H37A 109.5
O32 C37 H37B 109.5
H37A C37 H37B 109.5
O32 C37 H37C 109.5
H37A C37 H37C 109.5
H37B C37 H37C 109.5
O33 C38 H38A 109.5
O33 C38 H38B 109.5
H38A C38 H38B 109.5
O33 C38 H38C 109.5
H38A C38 H38C 109.5
H38B C38 H38C 109.5
O36 C39 H39A 109.5
O36 C39 H39B 109.5
H39A C39 H39B 109.5
O36 C39 H39C 109.5
H39A C39 H39C 109.5
H39B C39 H39C 109.5
O45 C41 O34 109.8(5)
O45 C41 C42 108.6(5)
O34 C41 C42 112.9(5)
O45 C41 H41 108.5
O34 C41 H41 108.5
C42 C41 H41 108.5
O42 C42 C43 109.6(6)
O42 C42 C41 109.7(6)
C43 C42 C41 115.0(6)
O42 C42 H42 107.4
C43 C42 H42 107.4
C41 C42 H42 107.4
O43 C43 C42 106.4(6)
O43 C43 C44 112.2(5)
C42 C43 C44 111.8(6)
O43 C43 H43 108.8
C42 C43 H43 108.8
C44 C43 H43 108.8
O44 C44 C45 112.5(6)
O44 C44 C43 107.1(5)
C45 C44 C43 108.8(6)
O44 C44 H44 109.4
C45 C44 H44 109.4
C43 C44 H44 109.4
O45 C45 C44 110.9(6)
O45 C45 C46 104.6(6)
C44 C45 C46 115.0(6)
O45 C45 H45 108.7
C44 C45 H45 108.7
C46 C45 H45 108.7
O46 C46 C45 113.0(6)
O46 C46 H46A 109.0
C45 C46 H46A 109.0
O46 C46 H46B 109.0
C45 C46 H46B 109.0
H46A C46 H46B 107.8
O42 C47 H47A 109.5
O42 C47 H47B 109.5
H47A C47 H47B 109.5
O42 C47 H47C 109.5
H47A C47 H47C 109.5
H47B C47 H47C 109.5
O43 C48 H48A 109.5
O43 C48 H48B 109.5
H48A C48 H48B 109.5
O43 C48 H48C 109.5
H48A C48 H48C 109.5
H48B C48 H48C 109.5
O44 C51 O55 110.3(5)
O44 C51 C52 110.3(5)
O55 C51 C52 108.3(5)
O44 C51 H51 109.3
O55 C51 H51 109.3
C52 C51 H51 109.3
O52 C52 C51 113.0(5)
O52 C52 C53 108.5(5)
C51 C52 C53 110.2(5)
O52 C52 H52 108.3
C51 C52 H52 108.3
C53 C52 H52 108.3
O53 C53 C54 109.3(5)
O53 C53 C52 108.9(5)
C54 C53 C52 111.9(6)
O53 C53 H53 108.9
C54 C53 H53 108.9
C52 C53 H53 108.9
O54 C54 C53 108.4(5)
O54 C54 C55 112.5(5)
C53 C54 C55 112.0(6)
O54 C54 H54 107.9
C53 C54 H54 107.9
C55 C54 H54 107.9
O55 C55 C56 107.4(6)
O55 C55 C54 111.6(5)
C56 C55 C54 113.5(6)
O55 C55 H55 108.1
C56 C55 H55 108.1
C54 C55 H55 108.1
O56 C56 C55 114.5(6)
O56 C56 H56A 108.6
C55 C56 H56A 108.6
O56 C56 H56B 108.6
C55 C56 H56B 108.6
H56A C56 H56B 107.6
O52 C57 H57A 109.5
O52 C57 H57B 109.5
H57A C57 H57B 109.5
O52 C57 H57C 109.5
H57A C57 H57C 109.5
H57B C57 H57C 109.5
O53 C58 H58A 109.5
O53 C58 H58B 109.5
H58A C58 H58B 109.5
O53 C58 H58C 109.5
H58A C58 H58C 109.5
H58B C58 H58C 109.5
O54 C61 O65 109.5(5)
O54 C61 C62 110.5(6)
O65 C61 C62 110.2(5)
O54 C61 H61 108.9
O65 C61 H61 108.9
C62 C61 H61 108.9
O62 C62 C61 108.4(5)
O62 C62 C63 110.3(5)
C61 C62 C63 110.3(5)
O62 C62 H62 109.3
C61 C62 H62 109.3
C63 C62 H62 109.3
O63 C63 C62 107.9(5)
O63 C63 C64 107.2(5)
C62 C63 C64 112.5(5)
O63 C63 H63 109.7
C62 C63 H63 109.7
C64 C63 H63 109.7
O64 C64 C65 111.1(5)
O64 C64 C63 108.5(5)
C65 C64 C63 109.5(5)
O64 C64 H64 109.2
C65 C64 H64 109.2
C63 C64 H64 109.2
O65 C65 C64 109.7(5)
O65 C65 C66 96.6(5)
C64 C65 C66 134.5(7)
O65 C65 H65 104.3
C64 C65 H65 104.3
C66 C65 H65 104.3
O66 C66 C65 78.0(11)
O66 C66 H66A 115.6
C65 C66 H66A 115.6
O66 C66 H66B 115.5
C65 C66 H66B 115.6
H66A C66 H66B 112.6
O62 C67 H67A 109.5
O62 C67 H67B 109.5
H67A C67 H67B 109.5
O62 C67 H67C 109.5
H67A C67 H67C 109.5
H67B C67 H67C 109.5
O63 C68 H68A 109.5
O63 C68 H68B 109.5
H68A C68 H68B 109.5
O63 C68 H68C 109.5
H68A C68 H68C 109.5
H68B C68 H68C 109.5
O66 C69 H69A 109.5
O66 C69 H69B 109.5
H69A C69 H69B 109.5
O66 C69 H69C 109.5
H69A C69 H69C 109.5
H69B C69 H69C 109.5
O75 C71 O64 110.8(5)
O75 C71 C72 110.6(5)
O64 C71 C72 111.9(6)
O75 C71 H71 107.8
O64 C71 H71 107.8
C72 C71 H71 107.8
O72 C72 C71 112.2(5)
O72 C72 C73 109.0(6)
C71 C72 C73 110.5(5)
O72 C72 H72 108.3
C71 C72 H72 108.3
C73 C72 H72 108.3
O73 C73 C74 108.5(5)
O73 C73 C72 110.0(5)
C74 C73 C72 109.5(6)
O73 C73 H73 109.6
C74 C73 H73 109.6
C72 C73 H73 109.6
O74 C74 C73 109.5(5)
O74 C74 C75 109.3(5)
C73 C74 C75 112.2(5)
O74 C74 H74 108.6
C73 C74 H74 108.6
C75 C74 H74 108.6
O75 C75 C76 105.1(5)
O75 C75 C74 113.5(5)
C76 C75 C74 110.8(5)
O75 C75 H75 109.1
C76 C75 H75 109.1
C74 C75 H75 109.1
O76 C76 C75 112.2(6)
O76 C76 H76A 109.2
C75 C76 H76A 109.2
O76 C76 H76B 109.2
C75 C76 H76B 109.2
H76A C76 H76B 107.9
O72 C77 H77A 109.5
O72 C77 H77B 109.5
H77A C77 H77B 109.5
O72 C77 H77C 109.5
H77A C77 H77C 109.5
H77B C77 H77C 109.5
O73 C78 H78A 109.5
O73 C78 H78B 109.5
H78A C78 H78B 109.5
O73 C78 H78C 109.5
H78A C78 H78C 109.5
H78B C78 H78C 109.5
O76 C79 H79A 109.5
O76 C79 H79B 109.5
H79A C79 H79B 109.5
O76 C79 H79C 109.5
H79A C79 H79C 109.5
H79B C79 H79C 109.5

loop_
_geom_bond_atom_site_label_1
_geom_bond_atom_site_label_2
_geom_bond_distance
C81 C82 1.483(16)
C81 H81A 0.9800
C81 H81B 0.9800
C81 H81C 0.9800
C82 C83 1.477(16)
C82 H82A 0.9900
C82 H82B 0.9900
C83 C84 1.429(16)
C83 H83A 0.9900
C83 H83B 0.9900
C84 C85 1.415(15)
C84 H84A 0.9900
C84 H84B 0.9900
C85 H85A 0.9800
C85 H85B 0.9800
C85 H85C 0.9800
O81 H81D 0.8722
O81 H81E 0.8855
O82 H82D 0.8700
O82 H82E 0.8701
O2 C7 1.393(8)
O2 C2 1.415(6)
O3 C3 1.408(7)
O3 C8 1.422(8)
O4 C4 1.420(7)
O4 C11 1.411(6)
O5 C1 1.413(6)
O5 C5 1.412(6)
O6 C6 1.415(6)
O6 H6 0.8400
O12 C12 1.453(7)
O12 C17 1.458(7)
O13 C18 1.422(7)
O13 C13 1.424(7)
O14 C21 1.414(7)
O14 C14 1.429(7)
O15 C15 1.408(7)
O15 C11 1.435(7)
O16 C16 1.390(8)
O16 H16 0.8400
O22 C27 1.415(8)
O22 C22 1.444(7)
O23 C28 1.384(7)
O23 C23 1.386(7)
O24 C31 1.411(7)
O24 C24 1.448(7)
O25 C21 1.424(7)
O25 C25 1.447(7)
O26 C29 1.408(7)
O26 C26 1.427(7)
O32 C32 1.411(7)
O32 C37 1.415(8)
O33 C38 1.430(8)
O33 C33 1.433(7)
O34 C41 1.421(7)
O34 C34 1.444(7)
O35 C31 1.392(7)
O35 C35 1.445(7)
O36 C36 1.384(9)
O36 C39 1.463(12)
O42 C47 1.367(10)
O42 C42 1.468(8)
O43 C43 1.441(8)
O43 C48 1.450(9)
O44 C51 1.391(7)
O44 C44 1.424(8)
O45 C41 1.397(7)
O45 C45 1.454(8)
O46 C46 1.378(8)
O46 H46 0.8400
O52 C52 1.398(7)
O52 C57 1.394(8)
O53 C53 1.438(7)
O53 C58 1.420(8)
O54 C61 1.408(7)
O54 C54 1.441(7)
O55 C51 1.416(7)
O55 C55 1.424(8)
O56 C56 1.463(9)
O56 H56 0.8400
O62 C62 1.397(7)
O62 C67 1.421(8)
O63 C68 1.447(8)
O63 C63 1.452(7)
O64 C71 1.419(7)
O64 C64 1.448(7)
O65 C61 1.432(7)
O65 C65 1.461(7)
O66 C69 1.44(2)
O66 C66 1.38(2)
O72 C72 1.404(7)
O72 C77 1.404(9)
O73 C73 1.391(8)
O73 C78 1.403(8)
O74 C1 1.410(7)
O74 C74 1.425(7)
O75 C71 1.415(7)
O75 C75 1.424(7)
O76 C76 1.368(8)
O76 C79 1.459(11)
C1 C2 1.510(9)
C1 H1 1.0000
C2 C3 1.567(10)
C2 H2 1.0000
C3 C4 1.517(9)
C3 H3 1.0000
C4 C5 1.497(8)
C4 H4 1.0000
C5 C6 1.533(8)
C5 H5 1.0000
C6 H6A 0.9900
C6 H6B 0.9900
C7 H7A 0.9800
C7 H7B 0.9800
C7 H7C 0.9800
C8 H8A 0.9800
C8 H8B 0.9800
C8 H8C 0.9800
C11 C12 1.498(8)
C11 H11 1.0000
C12 C13 1.487(8)
C12 H12 1.0000
C13 C14 1.538(8)
C13 H13 1.0000
C14 C15 1.534(8)
C14 H14 1.0000
C15 C16 1.485(9)
C15 H15 1.0000
C16 H16A 0.9900
C16 H16B 0.9900
C17 H17A 0.9800
C17 H17B 0.9800
C17 H17C 0.9800
C18 H18A 0.9800
C18 H18B 0.9800
C18 H18C 0.9800
C21 C22 1.551(9)
C21 H21 1.0000
C22 C23 1.569(9)
C22 H22 1.0000
C23 C24 1.526(8)
C23 H23 1.0000
C24 C25 1.531(8)
C24 H24 1.0000
C25 C26 1.498(8)
C25 H25 1.0000
C26 H26A 0.9900
C26 H26B 0.9900
C27 H27A 0.9800
C27 H27B 0.9800
C27 H27C 0.9800
C28 H28A 0.9800
C28 H28B 0.9800
C28 H28C 0.9800
C29 H29A 0.9800
C29 H29B 0.9800
C29 H29C 0.9800
C31 C32 1.522(9)
C31 H31 1.0000
C32 C33 1.511(8)
C32 H32 1.0000
C33 C34 1.571(8)
C33 H33 1.0000
C34 C35 1.518(9)
C34 H34 1.0000
C35 C36 1.556(9)
C35 H35 1.0000
C36 H36A 0.9900
C36 H36B 0.9900
C37 H37A 0.9800
C37 H37B 0.9800
C37 H37C 0.9800
C38 H38A 0.9800
C38 H38B 0.9800
C38 H38C 0.9800
C39 H39A 0.9800
C39 H39B 0.9800
C39 H39C 0.9800
C41 C42 1.510(9)
C41 H41 1.0000
C42 C43 1.519(9)
C42 H42 1.0000
C43 C44 1.516(9)
C43 H43 1.0000
C44 C45 1.509(9)
C44 H44 1.0000
C45 C46 1.522(9)
C45 H45 1.0000
C46 H46A 0.9900
C46 H46B 0.9900
C47 H47A 0.9800
C47 H47B 0.9800
C47 H47C 0.9800
C48 H48A 0.9800
C48 H48B 0.9800
C48 H48C 0.9800
C51 C52 1.504(9)
C51 H51 1.0000
C52 C53 1.531(9)
C52 H52 1.0000
C53 C54 1.485(9)
C53 H53 1.0000
C54 C55 1.508(9)
C54 H54 1.0000
C55 C56 1.495(9)
C55 H55 1.0000
C56 H56A 0.9900
C56 H56B 0.9900
C57 H57A 0.9800
C57 H57B 0.9800
C57 H57C 0.9800
C58 H58A 0.9800
C58 H58B 0.9800
C58 H58C 0.9800
C61 C62 1.488(9)
C61 H61 1.0000
C62 C63 1.486(8)
C62 H62 1.0000
C63 C64 1.529(8)
C63 H63 1.0000
C64 C65 1.478(8)
C64 H64 1.0000
C65 C66 1.805(19)
C65 H65 1.0000
C66 H66A 0.9900
C66 H66B 0.9900
C67 H67A 0.9800
C67 H67B 0.9800
C67 H67C 0.9800
C68 H68A 0.9800
C68 H68B 0.9800
C68 H68C 0.9800
C69 H69A 0.9800
C69 H69B 0.9800
C69 H69C 0.9800
C71 C72 1.507(9)
C71 H71 1.0000
C72 C73 1.528(9)
C72 H72 1.0000
C73 C74 1.520(8)
C73 H73 1.0000
C74 C75 1.499(8)
C74 H74 1.0000
C75 C76 1.503(8)
C75 H75 1.0000
C76 H76A 0.9900
C76 H76B 0.9900
C77 H77A 0.9800
C77 H77B 0.9800
C77 H77C 0.9800
C78 H78A 0.9800
C78 H78B 0.9800
C78 H78C 0.9800
C79 H79A 0.9800
C79 H79B 0.9800
C79 H79C 0.9800

loop_
_geom_torsion_atom_site_label_1
_geom_torsion_atom_site_label_2
_geom_torsion_atom_site_label_3
_geom_torsion_atom_site_label_4
_geom_torsion
C81 C82 C83 C84 177(3)
C82 C83 C84 C85 165(4)
C74 O74 C1 O5 85.7(6)
C74 O74 C1 C2 -150.5(5)
C5 O5 C1 O74 64.6(6)
C5 O5 C1 C2 -60.3(6)
C7 O2 C2 C1 112.5(7)
C7 O2 C2 C3 -124.5(6)
O74 C1 C2 O2 52.6(7)
O5 C1 C2 O2 176.9(5)
O74 C1 C2 C3 -69.3(7)
O5 C1 C2 C3 55.0(7)
C8 O3 C3 C4 112.3(6)
C8 O3 C3 C2 -126.9(6)
O2 C2 C3 O3 60.0(6)
C1 C2 C3 O3 -176.4(5)
O2 C2 C3 C4 -176.5(5)
C1 C2 C3 C4 -52.9(7)
C11 O4 C4 C5 -85.2(6)
C11 O4 C4 C3 155.3(5)
O3 C3 C4 O4 -62.7(7)
C2 C3 C4 O4 176.0(5)
O3 C3 C4 C5 175.3(5)
C2 C3 C4 C5 54.0(7)
C1 O5 C5 C4 63.4(6)
C1 O5 C5 C6 -169.5(5)
O4 C4 C5 O5 -177.6(4)
C3 C4 C5 O5 -59.8(6)
O4 C4 C5 C6 60.2(7)
C3 C4 C5 C6 177.9(6)
O5 C5 C6 O6 -71.6(6)
C4 C5 C6 O6 53.0(7)
C4 O4 C11 O15 135.1(4)
C4 O4 C11 C12 -105.6(5)
C15 O15 C11 O4 57.5(6)
C15 O15 C11 C12 -64.1(6)
C17 O12 C12 C13 -157.1(5)
C17 O12 C12 C11 79.6(6)
O4 C11 C12 O12 59.5(6)
O15 C11 C12 O12 178.9(5)
O4 C11 C12 C13 -60.7(7)
O15 C11 C12 C13 58.7(7)
C18 O13 C13 C12 -107.6(6)
C18 O13 C13 C14 131.2(5)
O12 C12 C13 O13 67.7(6)
C11 C12 C13 O13 -169.1(5)
O12 C12 C13 C14 -173.8(5)
C11 C12 C13 C14 -50.6(7)
C21 O14 C14 C13 138.7(5)
C21 O14 C14 C15 -99.1(6)
O13 C13 C14 O14 -73.4(5)
C12 C13 C14 O14 165.1(5)
O13 C13 C14 C15 166.1(5)
C12 C13 C14 C15 44.6(7)
C11 O15 C15 C16 -178.0(5)
C11 O15 C15 C14 58.4(6)
O14 C14 C15 O15 -164.5(5)
C13 C14 C15 O15 -47.4(7)
O14 C14 C15 C16 75.6(7)
C13 C14 C15 C16 -167.3(5)
O15 C15 C16 O16 -72.2(7)
C14 C15 C16 O16 49.4(8)
C14 O14 C21 O25 102.0(6)
C14 O14 C21 C22 -136.9(5)
C25 O25 C21 O14 60.3(7)
C25 O25 C21 C22 -62.1(6)
C27 O22 C22 C23 -108.0(6)
C27 O22 C22 C21 127.7(6)
O14 C21 C22 O22 49.4(7)
O25 C21 C22 O22 173.1(5)
O14 C21 C22 C23 -71.4(6)
O25 C21 C22 C23 52.2(7)
C28 O23 C23 C24 132.5(6)
C28 O23 C23 C22 -106.6(6)
O22 C22 C23 O23 69.8(6)
C21 C22 C23 O23 -168.6(5)
O22 C22 C23 C24 -168.3(5)
C21 C22 C23 C24 -46.7(7)
C31 O24 C24 C25 -116.7(6)
C31 O24 C24 C23 121.1(6)
O23 C23 C24 O24 -70.0(6)
C22 C23 C24 O24 169.4(5)
O23 C23 C24 C25 169.1(5)
C22 C23 C24 C25 48.4(7)
C21 O25 C25 C24 65.3(6)
C21 O25 C25 C26 -168.7(5)
O24 C24 C25 O25 -175.5(5)
C23 C24 C25 O25 -56.9(7)
O24 C24 C25 C26 65.0(7)
C23 C24 C25 C26 -176.4(6)
C29 O26 C26 C25 160.4(5)
O25 C25 C26 O26 -66.1(6)
C24 C25 C26 O26 55.2(7)
C35 O35 C31 O24 63.3(7)
C35 O35 C31 C32 -59.4(7)
C24 O24 C31 O35 94.1(6)
C24 O24 C31 C32 -142.5(5)
C37 O32 C32 C31 94.4(7)
C37 O32 C32 C33 -139.4(6)
O35 C31 C32 O32 177.1(5)
O24 C31 C32 O32 52.1(7)
O35 C31 C32 C33 53.0(7)
O24 C31 C32 C33 -71.9(7)
C38 O33 C33 C32 -99.8(7)
C38 O33 C33 C34 140.5(6)
O32 C32 C33 O33 64.9(7)
C31 C32 C33 O33 -167.7(5)
O32 C32 C33 C34 -177.4(5)
C31 C32 C33 C34 -50.0(7)
C41 O34 C34 C35 -135.7(5)
C41 O34 C34 C33 102.9(6)
O33 C33 C34 O34 -66.2(6)
C32 C33 C34 O34 173.5(5)
O33 C33 C34 C35 171.9(5)
C32 C33 C34 C35 51.5(7)
C31 O35 C35 C36 177.7(5)
C31 O35 C35 C34 61.3(7)
O34 C34 C35 O35 -174.9(5)
C33 C34 C35 O35 -54.8(7)
O34 C34 C35 C36 71.1(7)
C33 C34 C35 C36 -168.8(6)
C39 O36 C36 C35 175.9(10)
O35 C35 C36 O36 72.7(8)
C34 C35 C36 O36 -170.7(7)
C45 O45 C41 O34 64.1(7)
C45 O45 C41 C42 -59.7(7)
C34 O34 C41 O45 84.3(6)
C34 O34 C41 C42 -154.5(5)
C47 O42 C42 C43 -111.6(8)
C47 O42 C42 C41 121.2(8)
O45 C41 C42 O42 174.8(5)
O34 C41 C42 O42 52.9(7)
O45 C41 C42 C43 50.7(8)
O34 C41 C42 C43 -71.3(7)
C48 O43 C43 C42 -135.2(6)
C48 O43 C43 C44 102.2(7)
O42 C42 C43 O43 66.7(7)
C41 C42 C43 O43 -169.2(6)
O42 C42 C43 C44 -170.5(5)
C41 C42 C43 C44 -46.4(8)
C51 O44 C44 C45 -83.6(7)
C51 O44 C44 C43 156.9(6)
O43 C43 C44 O44 -71.1(7)
C42 C43 C44 O44 169.5(5)
O43 C43 C44 C45 167.0(6)
C42 C43 C44 C45 47.6(8)
C41 O45 C45 C44 65.6(7)
C41 O45 C45 C46 -169.7(5)
O44 C44 C45 O45 -175.0(5)
C43 C44 C45 O45 -56.4(7)
O44 C44 C45 C46 66.5(8)
C43 C44 C45 C46 -174.9(6)
O45 C45 C46 O46 -70.9(7)
C44 C45 C46 O46 51.0(9)
C44 O44 C51 O55 117.9(6)
C44 O44 C51 C52 -122.5(6)
C55 O55 C51 O44 58.5(7)
C55 O55 C51 C52 -62.4(7)
C57 O52 C52 C51 74.7(7)
C57 O52 C52 C53 -162.7(6)
O44 C51 C52 O52 58.5(7)
O55 C51 C52 O52 179.3(5)
O44 C51 C52 C53 -63.2(7)
O55 C51 C52 C53 57.7(7)
C58 O53 C53 C54 121.3(6)
C58 O53 C53 C52 -116.2(6)
O52 C52 C53 O53 62.4(7)
C51 C52 C53 O53 -173.4(5)
O52 C52 C53 C54 -176.7(5)
C51 C52 C53 C54 -52.4(7)
C61 O54 C54 C53 133.7(5)
C61 O54 C54 C55 -101.8(7)
O53 C53 C54 O54 -67.0(7)
C52 C53 C54 O54 172.2(5)
O53 C53 C54 C55 168.2(5)
C52 C53 C54 C55 47.5(8)
C51 O55 C55 C56 -177.0(6)
C51 O55 C55 C54 58.0(7)
O54 C54 C55 O55 -171.4(5)
C53 C54 C55 O55 -48.9(8)
O54 C54 C55 C56 67.1(7)
C53 C54 C55 C56 -170.4(6)
O55 C55 C56 O56 -75.2(8)
C54 C55 C56 O56 48.6(8)
C54 O54 C61 O65 105.2(6)
C54 O54 C61 C62 -133.2(6)
C65 O65 C61 O54 61.0(7)
C65 O65 C61 C62 -60.8(7)
C67 O62 C62 C61 137.6(6)
C67 O62 C62 C63 -101.6(6)
O54 C61 C62 O62 55.0(6)
O65 C61 C62 O62 176.2(5)
O54 C61 C62 C63 -65.8(7)
O65 C61 C62 C63 55.4(7)
C68 O63 C63 C62 -108.3(6)
C68 O63 C63 C64 130.3(5)
O62 C62 C63 O63 69.7(6)
C61 C62 C63 O63 -170.6(5)
O62 C62 C63 C64 -172.3(5)
C61 C62 C63 C64 -52.6(7)
C71 O64 C64 C65 -125.2(6)
C71 O64 C64 C63 114.3(6)
O63 C63 C64 O64 -67.0(6)
C62 C63 C64 O64 174.5(5)
O63 C63 C64 C65 171.6(5)
C62 C63 C64 C65 53.1(7)
C61 O65 C65 C64 61.4(7)
C61 O65 C65 C66 -156.4(6)
O64 C64 C65 O65 -175.0(5)
C63 C64 C65 O65 -55.2(7)
O64 C64 C65 C66 63.5(9)
C63 C64 C65 C66 -176.7(6)
C69 O66 C66 C65 166.9(10)
O65 C65 C66 O66 -90.6(8)
C64 C65 C66 O66 35.5(11)
C75 O75 C71 O64 68.3(7)
C75 O75 C71 C72 -56.3(7)
C64 O64 C71 O75 89.3(6)
C64 O64 C71 C72 -146.8(5)
C77 O72 C72 C71 91.4(7)
C77 O72 C72 C73 -145.8(6)
O75 C71 C72 O72 179.3(5)
O64 C71 C72 O72 55.3(7)
O75 C71 C72 C73 57.4(7)
O64 C71 C72 C73 -66.6(7)
C78 O73 C73 C74 138.0(6)
C78 O73 C73 C72 -102.3(7)
O72 C72 C73 O73 62.5(7)
C71 C72 C73 O73 -173.8(5)
O72 C72 C73 C74 -178.4(5)
C71 C72 C73 C74 -54.7(7)
C1 O74 C74 C73 104.4(6)
C1 O74 C74 C75 -132.3(5)
O73 C73 C74 O74 -68.5(7)
C72 C73 C74 O74 171.5(5)
O73 C73 C74 C75 170.0(5)
C72 C73 C74 C75 50.0(7)
C71 O75 C75 C76 173.3(5)
C71 O75 C75 C74 52.1(7)
O74 C74 C75 O75 -169.9(5)
C73 C74 C75 O75 -48.3(7)
O74 C74 C75 C76 72.1(7)
C73 C74 C75 C76 -166.3(6)
C79 O76 C76 C75 178.2(7)
O75 C75 C76 O76 66.8(7)
C74 C75 C76 O76 -170.1(6)
